data_7205714
loop_
_publ_author_name
'Maity, Sibaprasad'
'Jana, Poulami'
'Haldar, Debasish'

_publ_section_title
;
 Fabrication of nanoporous material from a hydrophobic peptide
;
_journal_issue 8
_journal_name_full CrystEngComm
_journal_page_first 3064
_journal_paper_doi 10.1039/c0ce00701c
_journal_volume 13
_journal_year 2011
_chemical_absolute_configuration syn
_chemical_formula_moiety 'C34 H55 N5 O8'
_chemical_formula_sum 'C34 H55 N5 O8'
_chemical_formula_weight 661.83
_chemical_name_systematic
;
?
;
_space_group_IT_number 19
_symmetry_cell_setting orthorhombic
_symmetry_space_group_name_Hall 'P 2ac 2ab'
_symmetry_space_group_name_H-M 'P 21 21 21'
_atom_sites_solution_hydrogens geom
_atom_sites_solution_primary direct
_atom_sites_solution_secondary difmap
_audit_creation_method SHELXL-97
_cell_angle_alpha 90.00
_cell_angle_beta 90.00
_cell_angle_gamma 90.00
_cell_formula_units_Z 4
_cell_length_a 10.9742(3)
_cell_length_b 11.1960(3)
_cell_length_c 32.3795(9)
_cell_measurement_reflns_used 6724
_cell_measurement_temperature 296(2)
_cell_measurement_theta_max 22.95
_cell_measurement_theta_min 2.24
_cell_volume 3978.38(19)
_computing_cell_refinement 'Bruker SMART'
_computing_data_collection 'Bruker SMART'
_computing_data_reduction 'Bruker SAINT'
_computing_molecular_graphics 'Bruker SHELXTL'
_computing_publication_material 'Bruker SHELXTL'
_computing_structure_refinement 'SHELXL-97 (Sheldrick, 1997)'
_computing_structure_solution 'SHELXS-97 (Sheldrick, 1990)'
_diffrn_ambient_temperature 296(2)
_diffrn_measured_fraction_theta_full 0.999
_diffrn_measured_fraction_theta_max 0.999
_diffrn_measurement_device_type 'CCD area detector'
_diffrn_measurement_method 'phi and omega scans'
_diffrn_radiation_monochromator graphite
_diffrn_radiation_source 'fine-focus sealed tube'
_diffrn_radiation_type MoK\a
_diffrn_radiation_wavelength 0.71073
_diffrn_reflns_av_R_equivalents 0.0397
_diffrn_reflns_av_sigmaI/netI 0.0488
_diffrn_reflns_limit_h_max 13
_diffrn_reflns_limit_h_min -13
_diffrn_reflns_limit_k_max 13
_diffrn_reflns_limit_k_min -13
_diffrn_reflns_limit_l_max 40
_diffrn_reflns_limit_l_min -39
_diffrn_reflns_number 31427
_diffrn_reflns_theta_full 26.35
_diffrn_reflns_theta_max 26.35
_diffrn_reflns_theta_min 1.92
_exptl_absorpt_coefficient_mu 0.079
_exptl_absorpt_correction_type none
_exptl_crystal_colour colourless
_exptl_crystal_density_diffrn 1.105
_exptl_crystal_density_method 'not measured'
_exptl_crystal_description blocked
_exptl_crystal_F_000 1432
_exptl_crystal_size_max 0.560
_exptl_crystal_size_mid 0.420
_exptl_crystal_size_min 0.356
_refine_diff_density_max 0.196
_refine_diff_density_min -0.154
_refine_diff_density_rms 0.033
_refine_ls_abs_structure_details 'Flack H D (1983), Acta Cryst. A39, 876-881'
_refine_ls_abs_structure_Flack 0.02(15)
_refine_ls_extinction_method none
_refine_ls_goodness_of_fit_ref 0.814
_refine_ls_hydrogen_treatment constr
_refine_ls_matrix_type full
_refine_ls_number_parameters 436
_refine_ls_number_reflns 8110
_refine_ls_number_restraints 0
_refine_ls_restrained_S_all 0.814
_refine_ls_R_factor_all 0.1031
_refine_ls_R_factor_gt 0.0474
_refine_ls_shift/su_max 0.001
_refine_ls_shift/su_mean 0.000
_refine_ls_structure_factor_coef Fsqd
_refine_ls_weighting_details 'calc w=1/[\s^2^(Fo^2^)+(0.1666P)^2^+0.0000P] where P=(Fo^2^+2Fc^2^)/3'
_refine_ls_weighting_scheme calc
_refine_ls_wR_factor_gt 0.1447
_refine_ls_wR_factor_ref 0.2078
_reflns_number_gt 4671
_reflns_number_total 8110
_reflns_threshold_expression >2sigma(I)
_cod_data_source_file c0ce00701c.txt
_cod_data_source_block sm
_cod_depositor_comments
;
The following automatic conversions were performed:
'_symmetry_cell_setting' value 'Orthorhombic' changed to 'orthorhombic'
according to '/home/saulius/struct/CIF-dictionaries/cif_core.dic'
dictionary named 'cif_core.dic' version 2.4.1 from 2010-06-29.

Automatic conversion script
Id: cif_fix_enum 1555 2011-01-17 13:19:09Z saulius 
;
_cod_original_sg_symbol_H-M 'P2(1)2(1)2(1) '
_cod_database_code 7205714

loop_
_symmetry_equiv_pos_as_xyz
'x, y, z'
'x+1/2, -y+1/2, -z'
'-x, y+1/2, -z+1/2'
'-x+1/2, -y, z+1/2'

loop_
_atom_site_label
_atom_site_type_symbol
_atom_site_fract_x
_atom_site_fract_y
_atom_site_fract_z
_atom_site_U_iso_or_equiv
_atom_site_adp_type
_atom_site_occupancy
_atom_site_symmetry_multiplicity
_atom_site_calc_flag
_atom_site_refinement_flags
_atom_site_disorder_assembly
_atom_site_disorder_group
O1 O 1.52002(19) 0.1373(3) 0.03766(8) 0.0710(7) Uani 1 1 d . . .
O2 O 0.5559(2) 0.5888(3) 0.17590(7) 0.0677(7) Uani 1 1 d . . .
O3 O 0.7599(2) 0.6119(4) 0.16430(9) 0.1021(12) Uani 1 1 d . . .
O4 O 0.92284(19) 0.4834(2) 0.07721(8) 0.0682(7) Uani 1 1 d . . .
O5 O 1.0392(2) 0.2058(2) 0.12892(8) 0.0660(6) Uani 1 1 d . . .
O6 O 1.2544(2) 0.3533(3) 0.19235(8) 0.0758(8) Uani 1 1 d . . .
O7 O 1.4510(2) 0.3936(2) 0.08942(9) 0.0782(8) Uani 1 1 d . . .
O8 O 1.3770(3) 0.2547(3) 0.01049(9) 0.0917(9) Uani 1 1 d . . .
N1 N 1.2813(2) 0.2795(3) 0.09124(9) 0.0552(7) Uani 1 1 d . . .
H1 H 1.2034 0.2790 0.0943 0.066 Uiso 1 1 calc R . .
N2 N 1.1613(2) 0.4453(2) 0.13937(8) 0.0486(6) Uani 1 1 d . . .
H2 H 1.0933 0.4627 0.1276 0.058 Uiso 1 1 calc R . .
N3 N 0.9413(2) 0.3516(3) 0.16351(8) 0.0536(7) Uani 1 1 d . . .
H3 H 0.8778 0.3966 0.1646 0.064 Uiso 1 1 calc R . .
N4 N 0.7700(2) 0.3686(3) 0.10097(8) 0.0546(7) Uani 1 1 d . . .
H4 H 0.6961 0.3658 0.1097 0.065 Uiso 1 1 calc R . .
N5 N 0.6282(2) 0.5736(3) 0.11280(8) 0.0549(7) Uani 1 1 d . . .
H5 H 0.5537 0.5604 0.1058 0.066 Uiso 1 1 calc R . .
C1 C 1.5913(4) 0.1511(5) 0.00023(14) 0.0940(14) Uani 1 1 d . . .
H1A H 1.5470 0.1184 -0.0227 0.141 Uiso 1 1 calc R . .
H1B H 1.6674 0.1097 0.0032 0.141 Uiso 1 1 calc R . .
H1C H 1.6065 0.2344 -0.0046 0.141 Uiso 1 1 calc R . .
C2 C 1.4140(3) 0.1962(3) 0.03838(11) 0.0589(8) Uani 1 1 d . . .
C3 C 1.3424(3) 0.1699(3) 0.07788(10) 0.0546(8) Uani 1 1 d . . .
C4 C 1.3427(3) 0.3807(3) 0.09879(11) 0.0574(8) Uani 1 1 d . . .
C5 C 1.2753(3) 0.4821(3) 0.11984(10) 0.0527(8) Uani 1 1 d . . .
H5A H 1.3285 0.5124 0.1418 0.063 Uiso 1 1 calc R . .
C6 C 1.1602(3) 0.3853(3) 0.17512(10) 0.0535(8) Uani 1 1 d . . .
C7 C 1.0348(3) 0.3656(3) 0.19528(10) 0.0552(8) Uani 1 1 d . . .
C8 C 0.9499(3) 0.2717(3) 0.13269(10) 0.0518(8) Uani 1 1 d . . .
C9 C 0.8442(3) 0.2614(3) 0.10238(11) 0.0562(8) Uani 1 1 d . . .
H9 H 0.8794 0.2504 0.0748 0.067 Uiso 1 1 calc R . .
C10 C 0.8142(3) 0.4726(3) 0.08625(9) 0.0518(8) Uani 1 1 d . . .
C11 C 0.7240(3) 0.5739(3) 0.08147(10) 0.0527(8) Uani 1 1 d . . .
H11 H 0.7692 0.6489 0.0842 0.063 Uiso 1 1 calc R . .
C12 C 0.6568(3) 0.5940(4) 0.15254(10) 0.0621(9) Uani 1 1 d . . .
C13 C 0.5586(4) 0.6262(5) 0.21944(12) 0.0907(15) Uani 1 1 d . . .
C14 C 0.5954(6) 0.7595(6) 0.2211(2) 0.134(2) Uani 1 1 d . . .
H14A H 0.6005 0.7848 0.2494 0.201 Uiso 1 1 calc R . .
H14B H 0.5354 0.8066 0.2069 0.201 Uiso 1 1 calc R . .
H14C H 0.6732 0.7698 0.2080 0.201 Uiso 1 1 calc R . .
C15 C 0.6422(6) 0.5521(9) 0.24405(17) 0.162(3) Uani 1 1 d . . .
H15A H 0.6283 0.4694 0.2380 0.244 Uiso 1 1 calc R . .
H15B H 0.6281 0.5663 0.2729 0.244 Uiso 1 1 calc R . .
H15C H 0.7249 0.5725 0.2374 0.244 Uiso 1 1 calc R . .
C16 C 0.6676(3) 0.5716(4) 0.03822(10) 0.0633(9) Uani 1 1 d . . .
H16A H 0.7331 0.5701 0.0181 0.076 Uiso 1 1 calc R . .
H16B H 0.6221 0.4979 0.0352 0.076 Uiso 1 1 calc R . .
C17 C 0.5834(4) 0.6754(4) 0.02783(14) 0.0831(12) Uani 1 1 d . . .
H17 H 0.5210 0.6798 0.0494 0.100 Uiso 1 1 calc R . .
C18 C 0.5189(6) 0.6525(8) -0.01293(19) 0.151(3) Uani 1 1 d . . .
H18A H 0.5755 0.6626 -0.0353 0.226 Uiso 1 1 calc R . .
H18B H 0.4529 0.7080 -0.0160 0.226 Uiso 1 1 calc R . .
H18C H 0.4876 0.5725 -0.0132 0.226 Uiso 1 1 calc R . .
C19 C 1.2446(3) 0.0784(4) 0.06649(13) 0.0701(10) Uani 1 1 d . . .
H19A H 1.1918 0.0657 0.0897 0.105 Uiso 1 1 calc R . .
H19B H 1.2827 0.0044 0.0590 0.105 Uiso 1 1 calc R . .
H19C H 1.1977 0.1078 0.0436 0.105 Uiso 1 1 calc R . .
C20 C 1.4203(4) 0.1231(4) 0.11338(12) 0.0747(11) Uani 1 1 d . . .
H20A H 1.4808 0.1816 0.1205 0.112 Uiso 1 1 calc R . .
H20B H 1.4598 0.0504 0.1051 0.112 Uiso 1 1 calc R . .
H20C H 1.3695 0.1079 0.1369 0.112 Uiso 1 1 calc R . .
C21 C 1.2493(4) 0.5862(4) 0.09068(11) 0.0676(10) Uani 1 1 d . . .
H21A H 1.3224 0.6053 0.0752 0.081 Uiso 1 1 calc R . .
H21B H 1.1864 0.5634 0.0712 0.081 Uiso 1 1 calc R . .
C22 C 1.2085(4) 0.6944(3) 0.11447(11) 0.0637(9) Uani 1 1 d . . .
C23 C 1.0851(5) 0.7191(4) 0.11945(16) 0.0881(13) Uani 1 1 d . . .
H23 H 1.0275 0.6727 0.1058 0.106 Uiso 1 1 calc R . .
C24 C 1.0472(7) 0.8114(5) 0.1444(2) 0.124(2) Uani 1 1 d . . .
H24 H 0.9643 0.8251 0.1482 0.148 Uiso 1 1 calc R . .
C25 C 1.1314(10) 0.8839(5) 0.1637(2) 0.132(3) Uani 1 1 d . . .
H25 H 1.1062 0.9479 0.1799 0.158 Uiso 1 1 calc R . .
C26 C 1.2512(8) 0.8599(5) 0.15864(18) 0.119(2) Uani 1 1 d . . .
H26 H 1.3082 0.9079 0.1719 0.143 Uiso 1 1 calc R . .
C27 C 1.2917(5) 0.7666(4) 0.13442(14) 0.0845(12) Uani 1 1 d . . .
H27 H 1.3748 0.7525 0.1315 0.101 Uiso 1 1 calc R . .
C28 C 1.0063(4) 0.4798(4) 0.21964(12) 0.0779(11) Uani 1 1 d . . .
H28A H 1.0038 0.5466 0.2011 0.117 Uiso 1 1 calc R . .
H28B H 1.0686 0.4926 0.2400 0.117 Uiso 1 1 calc R . .
H28C H 0.9288 0.4715 0.2331 0.117 Uiso 1 1 calc R . .
C29 C 1.0376(4) 0.2567(4) 0.22378(13) 0.0799(12) Uani 1 1 d . . .
H29A H 0.9596 0.2474 0.2368 0.120 Uiso 1 1 calc R . .
H29B H 1.0990 0.2678 0.2445 0.120 Uiso 1 1 calc R . .
H29C H 1.0560 0.1866 0.2079 0.120 Uiso 1 1 calc R . .
C30 C 0.7651(3) 0.1502(4) 0.11160(14) 0.0725(10) Uani 1 1 d . . .
H30 H 0.6904 0.1586 0.0952 0.087 Uiso 1 1 calc R . .
C31 C 0.8281(5) 0.0379(4) 0.0966(3) 0.136(3) Uani 1 1 d . . .
H31A H 0.8973 0.0215 0.1138 0.204 Uiso 1 1 calc R . .
H31B H 0.8545 0.0492 0.0686 0.204 Uiso 1 1 calc R . .
H31C H 0.7723 -0.0280 0.0978 0.204 Uiso 1 1 calc R . .
C32 C 0.7261(5) 0.1437(5) 0.15665(15) 0.1062(18) Uani 1 1 d . . .
H32A H 0.6622 0.0857 0.1596 0.159 Uiso 1 1 calc R . .
H32B H 0.6969 0.2205 0.1654 0.159 Uiso 1 1 calc R . .
H32C H 0.7944 0.1208 0.1734 0.159 Uiso 1 1 calc R . .
C33 C 0.4260(5) 0.6096(6) 0.23214(14) 0.1065(18) Uani 1 1 d . . .
H33A H 0.4024 0.5280 0.2277 0.160 Uiso 1 1 calc R . .
H33B H 0.3751 0.6611 0.2159 0.160 Uiso 1 1 calc R . .
H33C H 0.4168 0.6292 0.2608 0.160 Uiso 1 1 calc R . .
C100 C 0.6490(8) 0.7923(6) 0.0271(4) 0.201(5) Uani 1 1 d . . .
H10A H 0.6594 0.8208 0.0548 0.301 Uiso 1 1 calc R . .
H10B H 0.6024 0.8492 0.0115 0.301 Uiso 1 1 calc R . .
H10C H 0.7274 0.7819 0.0144 0.301 Uiso 1 1 calc R . .

loop_
_atom_site_aniso_label
_atom_site_aniso_U_11
_atom_site_aniso_U_22
_atom_site_aniso_U_33
_atom_site_aniso_U_23
_atom_site_aniso_U_13
_atom_site_aniso_U_12
O1 0.0481(12) 0.0983(19) 0.0667(15) -0.0008(15) 0.0104(11) 0.0068(13)
O2 0.0585(13) 0.0986(19) 0.0460(12) -0.0116(12) 0.0016(10) -0.0019(13)
O3 0.0570(15) 0.183(4) 0.0665(17) -0.023(2) -0.0137(13) -0.0162(19)
O4 0.0462(12) 0.0807(17) 0.0776(16) -0.0005(14) 0.0104(11) -0.0043(12)
O5 0.0469(12) 0.0624(14) 0.0887(17) -0.0064(13) 0.0025(11) 0.0048(11)
O6 0.0504(12) 0.103(2) 0.0738(16) 0.0244(15) -0.0136(12) -0.0026(14)
O7 0.0538(13) 0.0856(18) 0.0952(19) -0.0234(15) 0.0210(13) -0.0241(13)
O8 0.0869(18) 0.124(2) 0.0647(18) 0.0154(18) 0.0083(14) 0.0308(19)
N1 0.0409(12) 0.0628(17) 0.0619(16) -0.0120(14) 0.0066(11) -0.0120(12)
N2 0.0456(13) 0.0532(15) 0.0471(14) 0.0046(12) 0.0020(11) -0.0013(12)
N3 0.0438(12) 0.0631(17) 0.0540(15) -0.0021(14) 0.0021(11) 0.0063(13)
N4 0.0454(13) 0.0625(17) 0.0557(16) 0.0001(13) 0.0018(11) -0.0013(13)
N5 0.0425(12) 0.0774(18) 0.0447(14) -0.0049(13) -0.0006(11) -0.0031(13)
C1 0.061(2) 0.145(4) 0.076(3) -0.012(3) 0.020(2) 0.005(3)
C2 0.0531(18) 0.071(2) 0.0526(19) -0.0060(18) -0.0014(15) 0.0023(17)
C3 0.0424(15) 0.060(2) 0.061(2) -0.0048(16) 0.0049(14) 0.0001(15)
C4 0.0498(17) 0.064(2) 0.058(2) -0.0076(16) 0.0062(15) -0.0120(17)
C5 0.0531(17) 0.0566(19) 0.0483(17) -0.0023(15) 0.0030(14) -0.0119(15)
C6 0.0505(17) 0.061(2) 0.0488(18) 0.0050(15) -0.0051(14) -0.0029(16)
C7 0.0500(16) 0.072(2) 0.0437(17) 0.0028(16) -0.0011(13) -0.0019(16)
C8 0.0428(15) 0.0551(19) 0.0574(19) -0.0009(16) 0.0100(14) -0.0046(15)
C9 0.0503(17) 0.064(2) 0.0539(18) -0.0075(16) 0.0000(14) 0.0021(17)
C10 0.0443(16) 0.067(2) 0.0444(16) -0.0042(15) 0.0018(13) -0.0103(15)
C11 0.0468(16) 0.064(2) 0.0477(17) 0.0019(15) 0.0014(13) -0.0043(15)
C12 0.0513(19) 0.086(3) 0.0485(19) -0.0074(18) -0.0023(15) -0.0041(18)
C13 0.085(3) 0.141(4) 0.047(2) -0.007(2) 0.0019(19) 0.020(3)
C14 0.141(5) 0.144(6) 0.117(5) -0.059(4) -0.022(4) 0.002(4)
C15 0.136(5) 0.281(10) 0.071(3) 0.052(5) 0.001(3) 0.064(6)
C16 0.0605(19) 0.083(2) 0.0461(18) 0.0055(18) 0.0021(15) -0.0013(19)
C17 0.076(2) 0.102(3) 0.072(3) 0.024(2) 0.001(2) 0.007(2)
C18 0.142(5) 0.213(8) 0.098(4) 0.012(5) -0.046(4) 0.049(6)
C19 0.065(2) 0.063(2) 0.082(3) -0.0164(19) 0.0049(19) -0.0111(18)
C20 0.065(2) 0.096(3) 0.064(2) 0.008(2) 0.0014(17) 0.007(2)
C21 0.076(2) 0.071(2) 0.056(2) 0.0030(18) 0.0032(18) -0.0168(19)
C22 0.079(2) 0.053(2) 0.059(2) 0.0129(17) -0.0037(18) -0.0084(18)
C23 0.094(3) 0.068(3) 0.103(3) 0.015(3) -0.008(3) 0.000(2)
C24 0.151(6) 0.079(4) 0.141(5) 0.022(4) 0.035(4) 0.045(4)
C25 0.242(9) 0.057(3) 0.097(4) 0.004(3) 0.021(5) 0.030(5)
C26 0.204(7) 0.059(3) 0.093(4) -0.005(3) -0.031(4) -0.004(4)
C27 0.110(3) 0.060(2) 0.083(3) 0.003(2) -0.017(2) -0.015(2)
C28 0.076(2) 0.107(3) 0.051(2) -0.019(2) -0.0047(17) 0.011(2)
C29 0.070(2) 0.100(3) 0.070(2) 0.035(2) -0.0006(18) -0.004(2)
C30 0.060(2) 0.067(2) 0.091(3) -0.001(2) -0.0188(19) -0.0101(18)
C31 0.097(3) 0.065(3) 0.246(8) -0.022(4) -0.044(4) -0.003(3)
C32 0.092(3) 0.134(4) 0.093(3) 0.045(3) -0.023(3) -0.054(3)
C33 0.101(3) 0.165(5) 0.054(2) -0.006(3) 0.018(2) 0.023(4)
C100 0.191(8) 0.101(5) 0.310(13) 0.082(7) -0.073(9) -0.017(5)

loop_
_atom_type_symbol
_atom_type_description
_atom_type_scat_dispersion_real
_atom_type_scat_dispersion_imag
_atom_type_scat_source
C C 0.0033 0.0016 'International Tables Vol C Tables 4.2.6.8 and 6.1.1.4'
H H 0.0000 0.0000 'International Tables Vol C Tables 4.2.6.8 and 6.1.1.4'
N N 0.0061 0.0033 'International Tables Vol C Tables 4.2.6.8 and 6.1.1.4'
O O 0.0106 0.0060 'International Tables Vol C Tables 4.2.6.8 and 6.1.1.4'

loop_
_geom_angle_atom_site_label_1
_geom_angle_atom_site_label_2
_geom_angle_atom_site_label_3
_geom_angle
_geom_angle_site_symmetry_1
_geom_angle_site_symmetry_3
_geom_angle_publ_flag
C2 O1 C1 115.5(3) . . ?
C12 O2 C13 120.7(3) . . ?
C4 N1 C3 122.1(2) . . ?
C4 N1 H1 118.9 . . ?
C3 N1 H1 118.9 . . ?
C6 N2 C5 121.6(3) . . ?
C6 N2 H2 119.2 . . ?
C5 N2 H2 119.2 . . ?
C8 N3 C7 123.0(3) . . ?
C8 N3 H3 118.5 . . ?
C7 N3 H3 118.5 . . ?
C10 N4 C9 121.6(2) . . ?
C10 N4 H4 119.2 . . ?
C9 N4 H4 119.2 . . ?
C12 N5 C11 119.7(3) . . ?
C12 N5 H5 120.1 . . ?
C11 N5 H5 120.1 . . ?
O1 C1 H1A 109.5 . . ?
O1 C1 H1B 109.5 . . ?
H1A C1 H1B 109.5 . . ?
O1 C1 H1C 109.5 . . ?
H1A C1 H1C 109.5 . . ?
H1B C1 H1C 109.5 . . ?
O8 C2 O1 123.8(3) . . ?
O8 C2 C3 124.5(3) . . ?
O1 C2 C3 111.5(3) . . ?
N1 C3 C20 108.8(3) . . ?
N1 C3 C2 108.7(3) . . ?
C20 C3 C2 114.1(3) . . ?
N1 C3 C19 108.1(2) . . ?
C20 C3 C19 110.2(3) . . ?
C2 C3 C19 106.7(3) . . ?
O7 C4 N1 122.5(3) . . ?
O7 C4 C5 119.5(3) . . ?
N1 C4 C5 118.0(3) . . ?
N2 C5 C4 113.7(3) . . ?
N2 C5 C21 108.8(3) . . ?
C4 C5 C21 112.6(3) . . ?
N2 C5 H5A 107.1 . . ?
C4 C5 H5A 107.1 . . ?
C21 C5 H5A 107.1 . . ?
O6 C6 N2 122.1(3) . . ?
O6 C6 C7 121.2(3) . . ?
N2 C6 C7 116.5(3) . . ?
N3 C7 C29 110.7(3) . . ?
N3 C7 C28 108.0(3) . . ?
C29 C7 C28 111.0(3) . . ?
N3 C7 C6 110.2(3) . . ?
C29 C7 C6 110.6(3) . . ?
C28 C7 C6 106.3(3) . . ?
O5 C8 N3 121.9(3) . . ?
O5 C8 C9 119.7(3) . . ?
N3 C8 C9 118.3(3) . . ?
N4 C9 C8 112.6(3) . . ?
N4 C9 C30 110.9(3) . . ?
C8 C9 C30 111.4(3) . . ?
N4 C9 H9 107.2 . . ?
C8 C9 H9 107.2 . . ?
C30 C9 H9 107.2 . . ?
O4 C10 N4 121.1(3) . . ?
O4 C10 C11 122.3(3) . . ?
N4 C10 C11 116.6(3) . . ?
N5 C11 C10 113.5(3) . . ?
N5 C11 C16 110.1(2) . . ?
C10 C11 C16 110.2(3) . . ?
N5 C11 H11 107.6 . . ?
C10 C11 H11 107.6 . . ?
C16 C11 H11 107.6 . . ?
O3 C12 O2 126.9(3) . . ?
O3 C12 N5 123.2(3) . . ?
O2 C12 N5 109.8(3) . . ?
C15 C13 O2 111.8(5) . . ?
C15 C13 C33 112.4(5) . . ?
O2 C13 C33 101.8(4) . . ?
C15 C13 C14 111.2(6) . . ?
O2 C13 C14 108.2(4) . . ?
C33 C13 C14 111.0(5) . . ?
C13 C14 H14A 109.5 . . ?
C13 C14 H14B 109.5 . . ?
H14A C14 H14B 109.5 . . ?
C13 C14 H14C 109.5 . . ?
H14A C14 H14C 109.5 . . ?
H14B C14 H14C 109.5 . . ?
C13 C15 H15A 109.5 . . ?
C13 C15 H15B 109.5 . . ?
H15A C15 H15B 109.5 . . ?
C13 C15 H15C 109.5 . . ?
H15A C15 H15C 109.5 . . ?
H15B C15 H15C 109.5 . . ?
C17 C16 C11 115.8(3) . . ?
C17 C16 H16A 108.3 . . ?
C11 C16 H16A 108.3 . . ?
C17 C16 H16B 108.3 . . ?
C11 C16 H16B 108.3 . . ?
H16A C16 H16B 107.4 . . ?
C100 C17 C16 112.3(4) . . ?
C100 C17 C18 111.0(6) . . ?
C16 C17 C18 110.2(5) . . ?
C100 C17 H17 107.7 . . ?
C16 C17 H17 107.7 . . ?
C18 C17 H17 107.7 . . ?
C17 C18 H18A 109.5 . . ?
C17 C18 H18B 109.5 . . ?
H18A C18 H18B 109.5 . . ?
C17 C18 H18C 109.5 . . ?
H18A C18 H18C 109.5 . . ?
H18B C18 H18C 109.5 . . ?
C3 C19 H19A 109.5 . . ?
C3 C19 H19B 109.5 . . ?
H19A C19 H19B 109.5 . . ?
C3 C19 H19C 109.5 . . ?
H19A C19 H19C 109.5 . . ?
H19B C19 H19C 109.5 . . ?
C3 C20 H20A 109.5 . . ?
C3 C20 H20B 109.5 . . ?
H20A C20 H20B 109.5 . . ?
C3 C20 H20C 109.5 . . ?
H20A C20 H20C 109.5 . . ?
H20B C20 H20C 109.5 . . ?
C22 C21 C5 110.7(3) . . ?
C22 C21 H21A 109.5 . . ?
C5 C21 H21A 109.5 . . ?
C22 C21 H21B 109.5 . . ?
C5 C21 H21B 109.5 . . ?
H21A C21 H21B 108.1 . . ?
C23 C22 C27 118.2(4) . . ?
C23 C22 C21 120.6(4) . . ?
C27 C22 C21 121.0(4) . . ?
C22 C23 C24 120.8(6) . . ?
C22 C23 H23 119.6 . . ?
C24 C23 H23 119.6 . . ?
C25 C24 C23 120.3(6) . . ?
C25 C24 H24 119.8 . . ?
C23 C24 H24 119.8 . . ?
C26 C25 C24 118.7(6) . . ?
C26 C25 H25 120.7 . . ?
C24 C25 H25 120.7 . . ?
C27 C26 C25 122.2(6) . . ?
C27 C26 H26 118.9 . . ?
C25 C26 H26 118.9 . . ?
C26 C27 C22 119.8(5) . . ?
C26 C27 H27 120.1 . . ?
C22 C27 H27 120.1 . . ?
C7 C28 H28A 109.5 . . ?
C7 C28 H28B 109.5 . . ?
H28A C28 H28B 109.5 . . ?
C7 C28 H28C 109.5 . . ?
H28A C28 H28C 109.5 . . ?
H28B C28 H28C 109.5 . . ?
C7 C29 H29A 109.5 . . ?
C7 C29 H29B 109.5 . . ?
H29A C29 H29B 109.5 . . ?
C7 C29 H29C 109.5 . . ?
H29A C29 H29C 109.5 . . ?
H29B C29 H29C 109.5 . . ?
C31 C30 C32 113.4(5) . . ?
C31 C30 C9 110.4(3) . . ?
C32 C30 C9 112.4(3) . . ?
C31 C30 H30 106.7 . . ?
C32 C30 H30 106.7 . . ?
C9 C30 H30 106.7 . . ?
C30 C31 H31A 109.5 . . ?
C30 C31 H31B 109.5 . . ?
H31A C31 H31B 109.5 . . ?
C30 C31 H31C 109.5 . . ?
H31A C31 H31C 109.5 . . ?
H31B C31 H31C 109.5 . . ?
C30 C32 H32A 109.5 . . ?
C30 C32 H32B 109.5 . . ?
H32A C32 H32B 109.5 . . ?
C30 C32 H32C 109.5 . . ?
H32A C32 H32C 109.5 . . ?
H32B C32 H32C 109.5 . . ?
C13 C33 H33A 109.5 . . ?
C13 C33 H33B 109.5 . . ?
H33A C33 H33B 109.5 . . ?
C13 C33 H33C 109.5 . . ?
H33A C33 H33C 109.5 . . ?
H33B C33 H33C 109.5 . . ?
C17 C100 H10A 109.5 . . ?
C17 C100 H10B 109.5 . . ?
H10A C100 H10B 109.5 . . ?
C17 C100 H10C 109.5 . . ?
H10A C100 H10C 109.5 . . ?
H10B C100 H10C 109.5 . . ?

loop_
_geom_bond_atom_site_label_1
_geom_bond_atom_site_label_2
_geom_bond_distance
_geom_bond_site_symmetry_2
_geom_bond_publ_flag
O1 C2 1.338(4) . ?
O1 C1 1.450(5) . ?
O2 C12 1.342(4) . ?
O2 C13 1.471(5) . ?
O3 C12 1.211(4) . ?
O4 C10 1.233(4) . ?
O5 C8 1.232(4) . ?
O6 C6 1.228(4) . ?
O7 C4 1.236(4) . ?
O8 C2 1.187(4) . ?
N1 C4 1.340(4) . ?
N1 C3 1.464(4) . ?
N1 H1 0.8600 . ?
N2 C6 1.338(4) . ?
N2 C5 1.461(4) . ?
N2 H2 0.8600 . ?
N3 C8 1.344(4) . ?
N3 C7 1.461(4) . ?
N3 H3 0.8600 . ?
N4 C10 1.348(4) . ?
N4 C9 1.452(4) . ?
N4 H4 0.8600 . ?
N5 C12 1.344(4) . ?
N5 C11 1.461(4) . ?
N5 H5 0.8600 . ?
C1 H1A 0.9600 . ?
C1 H1B 0.9600 . ?
C1 H1C 0.9600 . ?
C2 C3 1.529(5) . ?
C3 C20 1.526(5) . ?
C3 C19 1.529(5) . ?
C4 C5 1.517(5) . ?
C5 C21 1.527(5) . ?
C5 H5A 0.9800 . ?
C6 C7 1.539(4) . ?
C7 C29 1.530(5) . ?
C7 C28 1.534(6) . ?
C8 C9 1.524(5) . ?
C9 C30 1.547(5) . ?
C9 H9 0.9800 . ?
C10 C11 1.514(5) . ?
C11 C16 1.531(5) . ?
C11 H11 0.9800 . ?
C13 C15 1.471(8) . ?
C13 C33 1.524(7) . ?
C13 C14 1.548(9) . ?
C14 H14A 0.9600 . ?
C14 H14B 0.9600 . ?
C14 H14C 0.9600 . ?
C15 H15A 0.9600 . ?
C15 H15B 0.9600 . ?
C15 H15C 0.9600 . ?
C16 C17 1.523(6) . ?
C16 H16A 0.9700 . ?
C16 H16B 0.9700 . ?
C17 C100 1.494(8) . ?
C17 C18 1.519(8) . ?
C17 H17 0.9800 . ?
C18 H18A 0.9600 . ?
C18 H18B 0.9600 . ?
C18 H18C 0.9600 . ?
C19 H19A 0.9600 . ?
C19 H19B 0.9600 . ?
C19 H19C 0.9600 . ?
C20 H20A 0.9600 . ?
C20 H20B 0.9600 . ?
C20 H20C 0.9600 . ?
C21 C22 1.504(6) . ?
C21 H21A 0.9700 . ?
C21 H21B 0.9700 . ?
C22 C23 1.392(6) . ?
C22 C27 1.380(6) . ?
C23 C24 1.375(8) . ?
C23 H23 0.9300 . ?
C24 C25 1.380(10) . ?
C24 H24 0.9300 . ?
C25 C26 1.352(10) . ?
C25 H25 0.9300 . ?
C26 C27 1.380(8) . ?
C26 H26 0.9300 . ?
C27 H27 0.9300 . ?
C28 H28A 0.9600 . ?
C28 H28B 0.9600 . ?
C28 H28C 0.9600 . ?
C29 H29A 0.9600 . ?
C29 H29B 0.9600 . ?
C29 H29C 0.9600 . ?
C30 C31 1.515(7) . ?
C30 C32 1.522(7) . ?
C30 H30 0.9800 . ?
C31 H31A 0.9600 . ?
C31 H31B 0.9600 . ?
C31 H31C 0.9600 . ?
C32 H32A 0.9600 . ?
C32 H32B 0.9600 . ?
C32 H32C 0.9600 . ?
C33 H33A 0.9600 . ?
C33 H33B 0.9600 . ?
C33 H33C 0.9600 . ?
C100 H10A 0.9600 . ?
C100 H10B 0.9600 . ?
C100 H10C 0.9600 . ?

loop_
_cod_related_entry_id
_cod_related_entry_database
_cod_related_entry_code
1 ChemSpider 30653758
